data_4027133
loop_
_publ_author_name
'Jianhong Chen'
'Weimin Liu'
'Jingjin Ma'
'Haitao Xu'
'Jiasheng Wu'
'Xianglin Tang'
'Zhiyuan Fan'
'Pengfei Wang'

_publ_section_title
;
 Synthesis and Properties of Fluorescence Dyes: Tetracyclic
 Pyrazolo[3,4-b]Pyridine-Based Coumarin Chromophores with Intramolecular
 Charge Transfer Character
;
_journal_name_full 'Journal of Organic Chemistry'
_journal_page_first 3475
_journal_page_last 3482
_journal_paper_doi 10.1021/jo3002722
_journal_volume 77
_journal_year 2012
_chemical_formula_moiety 'C25 H24 N4 O2'
_chemical_formula_sum 'C25 H24 N4 O2'
_chemical_formula_weight 412.48
_chemical_name_systematic
; 
 ? 
;
_space_group_IT_number 2
_symmetry_cell_setting triclinic
_symmetry_space_group_name_Hall '-P 1'
_symmetry_space_group_name_H-M 'P -1'
_atom_sites_solution_hydrogens geom
_atom_sites_solution_primary direct
_atom_sites_solution_secondary difmap
_audit_creation_method SHELXL-97
_cell_angle_alpha 92.907(7)
_cell_angle_beta 95.692(7)
_cell_angle_gamma 94.927(7)
_cell_formula_units_Z 2
_cell_length_a 9.573(4)
_cell_length_b 9.815(4)
_cell_length_c 11.061(4)
_cell_measurement_reflns_used 367
_cell_measurement_temperature 173(2)
_cell_measurement_theta_max 27.48
_cell_measurement_theta_min 2.17
_cell_volume 1028.5(7)
_computing_cell_refinement 'CrystalClear (Rigaku Inc., 2007)'
_computing_data_collection 'CrystalClear (Rigaku Inc., 2007)'
_computing_data_reduction 'CrystalClear (Rigaku Inc., 2007)'
_computing_molecular_graphics 'XP in Siemens SHELXTL (Sheldrick, 1994)'
_computing_publication_material 'SHELX97 (Sheldrick, 1997)'
_computing_structure_refinement 'SHELXL-97 (Sheldrick, 1997)'
_computing_structure_solution 'SHELXS-97 (Sheldrick, 1990)'
_diffrn_ambient_temperature 173(2)
_diffrn_measured_fraction_theta_full 0.994
_diffrn_measured_fraction_theta_max 0.994
_diffrn_measurement_device_type 'Saturn724+ CCD'
_diffrn_measurement_method '\w scans at fixed \c = 45\%'
_diffrn_radiation_monochromator graphite
_diffrn_radiation_source 'sealed tube'
_diffrn_radiation_type MoK\a
_diffrn_radiation_wavelength 0.71073
_diffrn_reflns_av_R_equivalents 0.0475
_diffrn_reflns_av_sigmaI/netI 0.0633
_diffrn_reflns_limit_h_max 11
_diffrn_reflns_limit_h_min -11
_diffrn_reflns_limit_k_max 11
_diffrn_reflns_limit_k_min -11
_diffrn_reflns_limit_l_max 10
_diffrn_reflns_limit_l_min -13
_diffrn_reflns_number 7745
_diffrn_reflns_theta_full 25.00
_diffrn_reflns_theta_max 25.00
_diffrn_reflns_theta_min 2.15
_exptl_absorpt_coefficient_mu 0.087
_exptl_absorpt_correction_T_max 0.9888
_exptl_absorpt_correction_T_min 0.9711
_exptl_absorpt_correction_type multi-scan
_exptl_absorpt_process_details 'CrystalClear (Rigaku Inc., 2007)'
_exptl_crystal_colour colorless
_exptl_crystal_density_diffrn 1.332
_exptl_crystal_description platelet
_exptl_crystal_F_000 436
_exptl_crystal_size_max 0.34
_exptl_crystal_size_mid 0.24
_exptl_crystal_size_min 0.13
_refine_diff_density_max 0.201
_refine_diff_density_min -0.219
_refine_diff_density_rms 0.050
_refine_ls_extinction_method none
_refine_ls_goodness_of_fit_ref 1.109
_refine_ls_hydrogen_treatment constr
_refine_ls_matrix_type full
_refine_ls_number_parameters 284
_refine_ls_number_reflns 3600
_refine_ls_number_restraints 0
_refine_ls_restrained_S_all 1.109
_refine_ls_R_factor_all 0.0917
_refine_ls_R_factor_gt 0.0687
_refine_ls_shift/su_max 0.000
_refine_ls_shift/su_mean 0.000
_refine_ls_structure_factor_coef Fsqd
_refine_ls_weighting_details 'calc w=1/[\s^2^(Fo^2^)+(0.0605P)^2^+0.4873P] where P=(Fo^2^+2Fc^2^)/3'
_refine_ls_weighting_scheme calc
_refine_ls_wR_factor_gt 0.1532
_refine_ls_wR_factor_ref 0.1684
_reflns_number_gt 2764
_reflns_number_total 3600
_reflns_threshold_expression >2sigma(I)
_cod_data_source_file jo3002722_si_009.cif
_cod_data_source_block sa827
_cod_database_code 4027133

loop_
_symmetry_equiv_pos_as_xyz
'x, y, z'
'-x, -y, -z'

loop_
_atom_site_label
_atom_site_type_symbol
_atom_site_fract_x
_atom_site_fract_y
_atom_site_fract_z
_atom_site_U_iso_or_equiv
_atom_site_adp_type
_atom_site_occupancy
_atom_site_symmetry_multiplicity
_atom_site_calc_flag
_atom_site_refinement_flags
O1 O 0.05784(19) 0.34385(19) 0.86799(16) 0.0343(5) Uani 1 1 d .
O2 O 0.0926(2) 0.3589(2) 0.67710(18) 0.0557(7) Uani 1 1 d .
N1 N 0.5508(2) 0.8300(2) 1.0416(2) 0.0361(6) Uani 1 1 d .
N2 N 0.5549(2) 0.8029(2) 0.9204(2) 0.0354(6) Uani 1 1 d .
N3 N 0.4365(2) 0.6581(2) 0.7582(2) 0.0346(6) Uani 1 1 d .
N4 N -0.0274(2) 0.2334(2) 1.26747(19) 0.0321(6) Uani 1 1 d .
C1 C 0.4531(3) 0.7396(3) 1.0767(2) 0.0302(6) Uani 1 1 d .
C2 C 0.4586(3) 0.6990(3) 0.8767(3) 0.0310(6) Uani 1 1 d .
C3 C 0.3323(3) 0.5603(3) 0.7298(2) 0.0316(6) Uani 1 1 d .
C4 C 0.2544(3) 0.4987(3) 0.8206(2) 0.0294(6) Uani 1 1 d .
C5 C 0.1351(3) 0.3981(3) 0.7806(3) 0.0350(7) Uani 1 1 d .
C6 C 0.1003(3) 0.3662(3) 0.9903(2) 0.0286(6) Uani 1 1 d .
C7 C 0.0208(3) 0.2908(3) 1.0648(2) 0.0298(6) Uani 1 1 d .
H7A H -0.0570 0.2299 1.0301 0.036 Uiso 1 1 calc R
C8 C 0.0535(3) 0.3032(3) 1.1914(2) 0.0289(6) Uani 1 1 d .
C9 C 0.1769(3) 0.3885(3) 1.2358(2) 0.0321(6) Uani 1 1 d .
H9A H 0.2066 0.3953 1.3206 0.039 Uiso 1 1 calc R
C10 C 0.2542(3) 0.4613(3) 1.1590(2) 0.0293(6) Uani 1 1 d .
H10A H 0.3370 0.5161 1.1924 0.035 Uiso 1 1 calc R
C11 C 0.2161(3) 0.4582(3) 1.0327(2) 0.0276(6) Uani 1 1 d .
C12 C 0.2877(3) 0.5359(3) 0.9457(2) 0.0286(6) Uani 1 1 d .
C13 C 0.3914(3) 0.6493(3) 0.9747(2) 0.0295(6) Uani 1 1 d .
C14 C 0.4191(3) 0.7632(3) 1.2034(2) 0.0300(6) Uani 1 1 d .
C15 C 0.2791(3) 0.7649(3) 1.2288(3) 0.0327(7) Uani 1 1 d .
H15A H 0.2048 0.7433 1.1654 0.039 Uiso 1 1 calc R
C16 C 0.2479(3) 0.7977(3) 1.3454(3) 0.0370(7) Uani 1 1 d .
H16A H 0.1525 0.7966 1.3623 0.044 Uiso 1 1 calc R
C17 C 0.3547(3) 0.8319(3) 1.4369(3) 0.0453(8) Uani 1 1 d .
H17A H 0.3330 0.8556 1.5169 0.054 Uiso 1 1 calc R
C18 C 0.4933(3) 0.8321(3) 1.4131(3) 0.0453(8) Uani 1 1 d .
H18A H 0.5668 0.8562 1.4767 0.054 Uiso 1 1 calc R
C19 C 0.5263(3) 0.7972(3) 1.2968(3) 0.0380(7) Uani 1 1 d .
H19A H 0.6220 0.7965 1.2811 0.046 Uiso 1 1 calc R
C20 C 0.6420(3) 0.8920(3) 0.8519(3) 0.0431(8) Uani 1 1 d .
H20A H 0.6311 0.8584 0.7662 0.065 Uiso 1 1 calc R
H20B H 0.7410 0.8928 0.8848 0.065 Uiso 1 1 calc R
H20C H 0.6128 0.9852 0.8583 0.065 Uiso 1 1 calc R
C21 C 0.3066(3) 0.5181(3) 0.5961(2) 0.0414(7) Uani 1 1 d .
H21A H 0.3791 0.5656 0.5529 0.062 Uiso 1 1 calc R
H21B H 0.2134 0.5423 0.5639 0.062 Uiso 1 1 calc R
H21C H 0.3104 0.4189 0.5844 0.062 Uiso 1 1 calc R
C22 C -0.1439(3) 0.1334(3) 1.2187(3) 0.0373(7) Uani 1 1 d .
H22A H -0.1970 0.1723 1.1492 0.045 Uiso 1 1 calc R
H22B H -0.2088 0.1192 1.2822 0.045 Uiso 1 1 calc R
C23 C -0.1003(3) -0.0049(3) 1.1764(3) 0.0473(8) Uani 1 1 d .
H23A H -0.1831 -0.0619 1.1372 0.071 Uiso 1 1 calc R
H23B H -0.0592 -0.0503 1.2466 0.071 Uiso 1 1 calc R
H23C H -0.0303 0.0082 1.1181 0.071 Uiso 1 1 calc R
C24 C 0.0117(3) 0.2421(3) 1.3991(2) 0.0373(7) Uani 1 1 d .
H24A H -0.0739 0.2200 1.4403 0.045 Uiso 1 1 calc R
H24B H 0.0482 0.3377 1.4251 0.045 Uiso 1 1 calc R
C25 C 0.1217(3) 0.1475(3) 1.4404(3) 0.0472(8) Uani 1 1 d .
H25A H 0.1416 0.1577 1.5292 0.071 Uiso 1 1 calc R
H25B H 0.2085 0.1712 1.4029 0.071 Uiso 1 1 calc R
H25C H 0.0863 0.0525 1.4159 0.071 Uiso 1 1 calc R

loop_
_atom_site_aniso_label
_atom_site_aniso_U_11
_atom_site_aniso_U_22
_atom_site_aniso_U_33
_atom_site_aniso_U_23
_atom_site_aniso_U_13
_atom_site_aniso_U_12
O1 0.0375(11) 0.0384(11) 0.0252(10) 0.0012(8) -0.0005(8) -0.0025(9)
O2 0.0577(15) 0.0737(16) 0.0299(13) -0.0082(11) 0.0042(10) -0.0194(12)
N1 0.0354(13) 0.0340(13) 0.0392(15) 0.0010(11) 0.0074(11) 0.0025(11)
N2 0.0349(13) 0.0321(13) 0.0398(15) 0.0017(11) 0.0092(11) 0.0005(11)
N3 0.0360(13) 0.0364(13) 0.0323(14) 0.0003(11) 0.0073(10) 0.0063(11)
N4 0.0366(13) 0.0344(13) 0.0260(13) 0.0029(10) 0.0053(10) 0.0031(10)
C1 0.0275(14) 0.0302(14) 0.0341(16) 0.0043(12) 0.0042(12) 0.0067(12)
C2 0.0299(15) 0.0280(14) 0.0361(16) 0.0019(12) 0.0050(12) 0.0063(12)
C3 0.0322(15) 0.0302(15) 0.0335(16) 0.0010(12) 0.0046(12) 0.0085(12)
C4 0.0286(14) 0.0304(14) 0.0296(15) 0.0019(12) 0.0014(11) 0.0072(12)
C5 0.0377(16) 0.0381(16) 0.0288(16) 0.0006(13) 0.0036(13) 0.0028(13)
C6 0.0322(15) 0.0287(14) 0.0249(15) -0.0007(11) -0.0004(11) 0.0076(12)
C7 0.0288(14) 0.0251(14) 0.0348(16) 0.0007(12) 0.0019(12) 0.0009(11)
C8 0.0306(14) 0.0259(14) 0.0306(15) 0.0016(11) 0.0011(11) 0.0087(11)
C9 0.0387(16) 0.0304(15) 0.0269(15) -0.0005(12) 0.0010(12) 0.0048(12)
C10 0.0334(15) 0.0222(13) 0.0313(15) -0.0032(11) -0.0008(12) 0.0039(11)
C11 0.0295(14) 0.0251(14) 0.0285(15) -0.0011(11) 0.0029(11) 0.0058(11)
C12 0.0263(14) 0.0292(14) 0.0314(15) 0.0011(12) 0.0028(11) 0.0094(11)
C13 0.0284(14) 0.0282(14) 0.0326(15) 0.0025(12) 0.0044(11) 0.0057(11)
C14 0.0346(15) 0.0199(13) 0.0341(16) 0.0003(11) 0.0010(12) -0.0005(11)
C15 0.0327(16) 0.0294(15) 0.0347(16) 0.0009(12) -0.0007(12) 0.0011(12)
C16 0.0364(16) 0.0354(16) 0.0391(17) -0.0011(13) 0.0083(13) 0.0006(13)
C17 0.052(2) 0.0495(19) 0.0326(17) -0.0059(14) 0.0072(14) -0.0004(16)
C18 0.0464(19) 0.0463(18) 0.0393(19) -0.0040(15) -0.0056(14) -0.0027(15)
C19 0.0320(16) 0.0381(17) 0.0427(18) -0.0007(14) -0.0013(13) 0.0040(13)
C20 0.0455(18) 0.0344(16) 0.051(2) 0.0014(14) 0.0189(15) -0.0006(14)
C21 0.0491(18) 0.0453(18) 0.0299(17) 0.0048(14) 0.0041(14) 0.0045(15)
C22 0.0348(16) 0.0425(17) 0.0335(16) 0.0039(13) 0.0036(12) -0.0033(13)
C23 0.058(2) 0.0361(17) 0.0450(19) -0.0008(14) -0.0012(16) -0.0051(15)
C24 0.0406(17) 0.0415(17) 0.0297(16) 0.0012(13) 0.0078(13) -0.0008(14)
C25 0.055(2) 0.0486(19) 0.0377(18) 0.0038(15) -0.0023(15) 0.0079(16)

loop_
_atom_type_symbol
_atom_type_description
_atom_type_scat_dispersion_real
_atom_type_scat_dispersion_imag
_atom_type_scat_source
C C 0.0033 0.0016 'International Tables Vol C Tables 4.2.6.8 and 6.1.1.4'
H H 0.0000 0.0000 'International Tables Vol C Tables 4.2.6.8 and 6.1.1.4'
N N 0.0061 0.0033 'International Tables Vol C Tables 4.2.6.8 and 6.1.1.4'
O O 0.0106 0.0060 'International Tables Vol C Tables 4.2.6.8 and 6.1.1.4'

loop_
_geom_angle_atom_site_label_1
_geom_angle_atom_site_label_2
_geom_angle_atom_site_label_3
_geom_angle
C6 O1 C5 122.2(2)
C1 N1 N2 106.7(2)
C2 N2 N1 111.4(2)
C2 N2 C20 127.7(2)
N1 N2 C20 120.4(2)
C3 N3 C2 114.9(2)
C8 N4 C22 120.9(2)
C8 N4 C24 121.0(2)
C22 N4 C24 117.6(2)
N1 C1 C13 110.4(2)
N1 C1 C14 115.1(2)
C13 C1 C14 134.0(2)
N3 C2 N2 122.8(2)
N3 C2 C13 129.3(2)
N2 C2 C13 108.0(2)
N3 C3 C4 122.1(2)
N3 C3 C21 114.2(2)
C4 C3 C21 123.7(2)
C12 C4 C3 121.7(2)
C12 C4 C5 119.8(2)
C3 C4 C5 118.5(2)
O2 C5 O1 114.9(2)
O2 C5 C4 127.1(3)
O1 C5 C4 117.9(2)
O1 C6 C7 114.8(2)
O1 C6 C11 121.3(2)
C7 C6 C11 123.9(2)
C6 C7 C8 120.6(2)
C6 C7 H7A 119.7
C8 C7 H7A 119.7
N4 C8 C7 121.5(2)
N4 C8 C9 122.1(2)
C7 C8 C9 116.4(2)
C10 C9 C8 121.4(2)
C10 C9 H9A 119.3
C8 C9 H9A 119.3
C9 C10 C11 122.7(2)
C9 C10 H10A 118.7
C11 C10 H10A 118.7
C6 C11 C10 114.8(2)
C6 C11 C12 118.7(2)
C10 C11 C12 126.5(2)
C4 C12 C13 115.7(2)
C4 C12 C11 118.6(2)
C13 C12 C11 125.7(2)
C2 C13 C12 115.8(2)
C2 C13 C1 103.5(2)
C12 C13 C1 140.7(2)
C19 C14 C15 118.9(3)
C19 C14 C1 120.2(3)
C15 C14 C1 120.5(2)
C16 C15 C14 120.5(3)
C16 C15 H15A 119.7
C14 C15 H15A 119.7
C17 C16 C15 120.1(3)
C17 C16 H16A 120.0
C15 C16 H16A 120.0
C16 C17 C18 120.1(3)
C16 C17 H17A 119.9
C18 C17 H17A 119.9
C17 C18 C19 120.5(3)
C17 C18 H18A 119.8
C19 C18 H18A 119.8
C14 C19 C18 119.9(3)
C14 C19 H19A 120.1
C18 C19 H19A 120.1
N2 C20 H20A 109.5
N2 C20 H20B 109.5
H20A C20 H20B 109.5
N2 C20 H20C 109.5
H20A C20 H20C 109.5
H20B C20 H20C 109.5
C3 C21 H21A 109.5
C3 C21 H21B 109.5
H21A C21 H21B 109.5
C3 C21 H21C 109.5
H21A C21 H21C 109.5
H21B C21 H21C 109.5
N4 C22 C23 114.8(2)
N4 C22 H22A 108.6
C23 C22 H22A 108.6
N4 C22 H22B 108.6
C23 C22 H22B 108.6
H22A C22 H22B 107.5
C22 C23 H23A 109.5
C22 C23 H23B 109.5
H23A C23 H23B 109.5
C22 C23 H23C 109.5
H23A C23 H23C 109.5
H23B C23 H23C 109.5
N4 C24 C25 113.9(2)
N4 C24 H24A 108.8
C25 C24 H24A 108.8
N4 C24 H24B 108.8
C25 C24 H24B 108.8
H24A C24 H24B 107.7
C24 C25 H25A 109.5
C24 C25 H25B 109.5
H25A C25 H25B 109.5
C24 C25 H25C 109.5
H25A C25 H25C 109.5
H25B C25 H25C 109.5

loop_
_geom_bond_atom_site_label_1
_geom_bond_atom_site_label_2
_geom_bond_distance
O1 C6 1.374(3)
O1 C5 1.375(3)
O2 C5 1.208(3)
N1 C1 1.333(3)
N1 N2 1.358(3)
N2 C2 1.351(3)
N2 C20 1.450(3)
N3 C3 1.325(3)
N3 C2 1.342(3)
N4 C8 1.369(3)
N4 C22 1.462(3)
N4 C24 1.463(3)
C1 C13 1.443(4)
C1 C14 1.481(4)
C2 C13 1.402(4)
C3 C4 1.436(4)
C3 C21 1.506(4)
C4 C12 1.411(4)
C4 C5 1.462(4)
C6 C7 1.377(4)
C6 C11 1.395(4)
C7 C8 1.401(4)
C7 H7A 0.9500
C8 C9 1.418(4)
C9 C10 1.369(4)
C9 H9A 0.9500
C10 C11 1.406(4)
C10 H10A 0.9500
C11 C12 1.447(4)
C12 C13 1.428(4)
C14 C19 1.388(4)
C14 C15 1.398(4)
C15 C16 1.381(4)
C15 H15A 0.9500
C16 C17 1.372(4)
C16 H16A 0.9500
C17 C18 1.378(4)
C17 H17A 0.9500
C18 C19 1.388(4)
C18 H18A 0.9500
C19 H19A 0.9500
C20 H20A 0.9800
C20 H20B 0.9800
C20 H20C 0.9800
C21 H21A 0.9800
C21 H21B 0.9800
C21 H21C 0.9800
C22 C23 1.520(4)
C22 H22A 0.9900
C22 H22B 0.9900
C23 H23A 0.9800
C23 H23B 0.9800
C23 H23C 0.9800
C24 C25 1.515(4)
C24 H24A 0.9900
C24 H24B 0.9900
C25 H25A 0.9800
C25 H25B 0.9800
C25 H25C 0.9800

loop_
_geom_torsion_atom_site_label_1
_geom_torsion_atom_site_label_2
_geom_torsion_atom_site_label_3
_geom_torsion_atom_site_label_4
_geom_torsion
C1 N1 N2 C2 1.8(3)
C1 N1 N2 C20 174.2(2)
N2 N1 C1 C13 0.3(3)
N2 N1 C1 C14 -172.5(2)
C3 N3 C2 N2 -176.1(2)
C3 N3 C2 C13 3.0(4)
N1 N2 C2 N3 176.1(2)
C20 N2 C2 N3 4.4(4)
N1 N2 C2 C13 -3.2(3)
C20 N2 C2 C13 -174.9(3)
C2 N3 C3 C4 -3.0(4)
C2 N3 C3 C21 178.5(2)
N3 C3 C4 C12 -2.1(4)
C21 C3 C4 C12 176.2(2)
N3 C3 C4 C5 176.0(2)
C21 C3 C4 C5 -5.7(4)
C6 O1 C5 O2 172.9(2)
C6 O1 C5 C4 -9.3(4)
C12 C4 C5 O2 178.2(3)
C3 C4 C5 O2 0.1(5)
C12 C4 C5 O1 0.7(4)
C3 C4 C5 O1 -177.5(2)
C5 O1 C6 C7 -172.1(2)
C5 O1 C6 C11 7.5(4)
O1 C6 C7 C8 179.5(2)
C11 C6 C7 C8 -0.1(4)
C22 N4 C8 C7 5.6(4)
C24 N4 C8 C7 177.1(2)
C22 N4 C8 C9 -172.4(2)
C24 N4 C8 C9 -0.9(4)
C6 C7 C8 N4 177.4(2)
C6 C7 C8 C9 -4.5(4)
N4 C8 C9 C10 -177.9(2)
C7 C8 C9 C10 4.0(4)
C8 C9 C10 C11 1.0(4)
O1 C6 C11 C10 -174.7(2)
C7 C6 C11 C10 4.9(4)
O1 C6 C11 C12 3.1(4)
C7 C6 C11 C12 -177.4(2)
C9 C10 C11 C6 -5.3(4)
C9 C10 C11 C12 177.2(2)
C3 C4 C12 C13 7.3(4)
C5 C4 C12 C13 -170.8(2)
C3 C4 C12 C11 -172.6(2)
C5 C4 C12 C11 9.3(4)
C6 C11 C12 C4 -11.2(4)
C10 C11 C12 C4 166.3(2)
C6 C11 C12 C13 168.9(2)
C10 C11 C12 C13 -13.7(4)
N3 C2 C13 C12 2.3(4)
N2 C2 C13 C12 -178.5(2)
N3 C2 C13 C1 -176.1(3)
N2 C2 C13 C1 3.1(3)
C4 C12 C13 C2 -7.1(4)
C11 C12 C13 C2 172.8(2)
C4 C12 C13 C1 170.5(3)
C11 C12 C13 C1 -9.6(5)
N1 C1 C13 C2 -2.1(3)
C14 C1 C13 C2 168.8(3)
N1 C1 C13 C12 -179.9(3)
C14 C1 C13 C12 -9.0(6)
N1 C1 C14 C19 -43.6(4)
C13 C1 C14 C19 145.8(3)
N1 C1 C14 C15 130.1(3)
C13 C1 C14 C15 -40.5(4)
C19 C14 C15 C16 -1.0(4)
C1 C14 C15 C16 -174.8(2)
C14 C15 C16 C17 1.4(4)
C15 C16 C17 C18 -0.8(5)
C16 C17 C18 C19 -0.3(5)
C15 C14 C19 C18 0.0(4)
C1 C14 C19 C18 173.8(3)
C17 C18 C19 C14 0.7(5)
C8 N4 C22 C23 78.3(3)
C24 N4 C22 C23 -93.5(3)
C8 N4 C24 C25 -82.1(3)
C22 N4 C24 C25 89.7(3)

loop_
_cod_related_entry_id
_cod_related_entry_database
_cod_related_entry_code
1 ChemSpider 30659486
